data_4320581
loop_
_publ_author_name
'Udo Brand'
'Michael Rombach'
'Jan Seebacher'
'Heinrich Vahrenkamp'

_publ_section_title
;
 Functional Modeling of Cobalamine-Independent Methionine Synthase with
 Pyrazolylborate-Zinc-Thiolate Complexes
;
_journal_name_full 'Inorganic Chemistry'
_journal_page_first 6151
_journal_page_last 6157
_journal_paper_doi 10.1021/ic0105112
_journal_volume 40
_journal_year 2001
_chemical_formula_sum 'C64 H63 B2 N13 O4 S Zn2'
_chemical_formula_weight 1262.69
_chemical_melting_point 200
_chemical_name_common (TpPhe,MeZn)2HCYS
_chemical_name_systematic
;
Bis(Hydrotris(5-methyl-3-phenyl-pyrazol-1-yl)borato-zinc-homocysteinate 
;
_space_group_IT_number 14
_symmetry_cell_setting monoclinic
_symmetry_space_group_name_Hall '-P 2ybc'
_symmetry_space_group_name_H-M 'P 1 21/c 1'
_atom_sites_solution_hydrogens geom
_atom_sites_solution_primary patterson
_atom_sites_solution_secondary difmap
_audit_creation_method SHELXL-97
_cell_angle_alpha 90.00
_cell_angle_beta 90.66(3)
_cell_angle_gamma 90.00
_cell_formula_units_Z 4
_cell_length_a 32.013(6)
_cell_length_b 16.694(3)
_cell_length_c 11.680(2)
_cell_measurement_temperature 153(2)
_cell_volume 6241.7(19)
_computing_cell_refinement 'Bruker SMART'
_computing_data_collection 'Bruker SMART'
_computing_data_reduction 'Bruker SHELXTL'
_computing_molecular_graphics 'Bruker SHELXTL'
_computing_publication_material 'Bruker SHELXTL'
_computing_structure_refinement 'Bruker SHELXTL'
_computing_structure_solution 'Bruker SHELXTL'
_diffrn_ambient_temperature 153(2)
_diffrn_detector_area_resol_mean none
_diffrn_measured_fraction_theta_full 0.922
_diffrn_measured_fraction_theta_max 0.922
_diffrn_measurement_device_type 'CCD area detector'
_diffrn_measurement_method 'phi and omega scans'
_diffrn_radiation_monochromator graphite
_diffrn_radiation_source 'fine-focus sealed tube'
_diffrn_radiation_type MoK\a
_diffrn_radiation_wavelength 0.71073
_diffrn_reflns_av_R_equivalents 0.1028
_diffrn_reflns_av_sigmaI/netI 0.1192
_diffrn_reflns_limit_h_max 41
_diffrn_reflns_limit_h_min -37
_diffrn_reflns_limit_k_max 22
_diffrn_reflns_limit_k_min -22
_diffrn_reflns_limit_l_max 15
_diffrn_reflns_limit_l_min -15
_diffrn_reflns_number 55790
_diffrn_reflns_theta_full 28.65
_diffrn_reflns_theta_max 28.65
_diffrn_reflns_theta_min 1.27
_diffrn_standards_decay_% none
_diffrn_standards_interval_count none
_diffrn_standards_interval_time none
_diffrn_standards_number none
_exptl_absorpt_coefficient_mu 0.860
_exptl_absorpt_correction_type SADABS
_exptl_crystal_colour colourless
_exptl_crystal_density_diffrn 1.344
_exptl_crystal_density_meas ?
_exptl_crystal_density_method 'not measured'
_exptl_crystal_description isometric
_exptl_crystal_F_000 2624
_exptl_crystal_size_max 0.2
_exptl_crystal_size_mid 0.2
_exptl_crystal_size_min 0.1
_refine_diff_density_max 0.814
_refine_diff_density_min -0.561
_refine_diff_density_rms 0.086
_refine_ls_extinction_coef none
_refine_ls_extinction_method none
_refine_ls_goodness_of_fit_ref 0.870
_refine_ls_hydrogen_treatment 'Riding Model'
_refine_ls_matrix_type full
_refine_ls_number_parameters 775
_refine_ls_number_reflns 14802
_refine_ls_number_restraints 0
_refine_ls_restrained_S_all 0.870
_refine_ls_R_factor_all 0.1157
_refine_ls_R_factor_gt 0.0527
_refine_ls_shift/su_max 0.016
_refine_ls_shift/su_mean 0.001
_refine_ls_structure_factor_coef Fsqd
_refine_ls_weighting_details 'calc w=1/[\s^2^(Fo^2^)+(0.0605P)^2^+0.0000P] where P=(Fo^2^+2Fc^2^)/3'
_refine_ls_weighting_scheme calc
_refine_ls_wR_factor_gt 0.1128
_refine_ls_wR_factor_ref 0.1308
_reflns_number_gt 8031
_reflns_number_total 14802
_reflns_threshold_expression >2sigma(I)
_cod_data_source_file ic0105112_3.cif
_cod_data_source_block zeck
_cod_depositor_comments
;
The following automatic conversions were performed:

'_symmetry_cell_setting' value 'Monoclinic' changed to 'monoclinic'
according to the built-in table from CIF Core dictionary named
'cif_core.dic' version 2.4.1 from 2010-06-29.

'_geom_bond_publ_flag'
value 'Y' changed to 'y' according to the built-in table from CIF
Core dictionary named 'cif_core.dic' version 2.4.1 from 2010-06-29
(100 times).

'_geom_angle_publ_flag' value 'Y' changed to 'y'
according to the built-in table from CIF Core dictionary named
'cif_core.dic' version 2.4.1 from 2010-06-29 (159 times).

Automatic conversion script
Id: cif_fix_values 1646 2011-03-28 12:23:43Z adriana 

The following automatic conversions were performed:

'_exptl_crystal_density_meas' value 'not measured' was changed to '?'
- the value is perceived as not measured.

Automatic conversion script
Id: cif_fix_values 3008 2015-01-20 13:52:24Z robertas 
;
_cod_original_cell_volume 6242(2)
_cod_database_code 4320581

loop_
_symmetry_equiv_pos_as_xyz
'x, y, z'
'-x, y+1/2, -z+1/2'
'-x, -y, -z'
'x, -y-1/2, z-1/2'

loop_
_atom_site_label
_atom_site_type_symbol
_atom_site_fract_x
_atom_site_fract_y
_atom_site_fract_z
_atom_site_U_iso_or_equiv
_atom_site_adp_type
_atom_site_occupancy
_atom_site_symmetry_multiplicity
_atom_site_calc_flag
_atom_site_refinement_flags
_atom_site_disorder_assembly
_atom_site_disorder_group
Zn1 Zn 0.862138(13) -0.03241(2) 0.57871(3) 0.02992(11) Uani 1 1 d . . .
Zn2 Zn 0.626973(12) 0.00407(2) 0.43493(3) 0.02858(10) Uani 1 1 d . . .
S1 S 0.67891(3) -0.01172(5) 0.55561(7) 0.0355(2) Uani 1 1 d . . .
O1 O 0.84027(8) 0.02512(15) 0.71416(19) 0.0388(6) Uani 1 1 d . . .
O2 O 0.78395(8) 0.05585(16) 0.8153(2) 0.0462(7) Uani 1 1 d . . .
O3 O 0.69420(11) 0.0215(2) 0.8403(3) 0.0782(10) Uani 1 1 d . . .
O4 O 0.84489(11) 0.0297(3) 0.9747(3) 0.1214(18) Uani 1 1 d . . .
N1 N 0.86163(9) -0.15469(17) 0.5605(2) 0.0329(7) Uani 1 1 d . . .
N2 N 0.88528(8) -0.00504(17) 0.4153(2) 0.0320(7) Uani 1 1 d . . .
N3 N 0.92666(9) -0.03867(17) 0.6232(2) 0.0313(6) Uani 1 1 d . . .
N4 N 0.89212(9) -0.18504(17) 0.4903(2) 0.0337(7) Uani 1 1 d . . .
N5 N 0.90949(9) -0.06524(17) 0.3700(2) 0.0319(7) Uani 1 1 d . . .
N6 N 0.94866(9) -0.08989(17) 0.5526(2) 0.0325(7) Uani 1 1 d . . .
N7 N 0.63342(9) -0.01746(15) 0.2624(2) 0.0293(6) Uani 1 1 d . . .
N8 N 0.59560(9) 0.11244(16) 0.4154(2) 0.0302(6) Uani 1 1 d . . .
N9 N 0.57232(9) -0.05812(16) 0.4423(2) 0.0305(6) Uani 1 1 d . . .
N10 N 0.59753(9) -0.00088(16) 0.2034(2) 0.0313(6) Uani 1 1 d . . .
N11 N 0.56776(9) 0.10876(16) 0.3269(2) 0.0305(6) Uani 1 1 d . . .
N12 N 0.54516(9) -0.03432(16) 0.3586(2) 0.0320(7) Uani 1 1 d . . .
N13 N 0.79878(9) -0.01146(18) 0.5256(2) 0.0352(7) Uani 1 1 d . . .
H13A H 0.7982 0.0250 0.4689 0.042 Uiso 1 1 calc R . .
H13B H 0.7876 -0.0572 0.4984 0.042 Uiso 1 1 calc R . .
B1 B 0.92785(13) -0.1304(3) 0.4488(3) 0.0348(10) Uani 1 1 d . . .
H1 H 0.9485 -0.1622 0.4072 0.042 Uiso 1 1 calc R . .
B2 B 0.55830(13) 0.0284(2) 0.2678(3) 0.0339(9) Uani 1 1 d . . .
H2 H 0.5353 0.0358 0.2126 0.041 Uiso 1 1 calc R . .
C1 C 0.88332(12) -0.2625(2) 0.4651(3) 0.0381(9) Uani 1 1 d . . .
C2 C 0.84650(12) -0.2824(2) 0.5201(3) 0.0407(9) Uani 1 1 d . . .
H2A H 0.8330 -0.3317 0.5182 0.049 Uiso 1 1 calc R . .
C3 C 0.83379(11) -0.2134(2) 0.5792(3) 0.0320(8) Uani 1 1 d . . .
C4 C 0.91038(14) -0.3134(2) 0.3890(4) 0.0525(11) Uani 1 1 d . . .
H4A H 0.9338 -0.2825 0.3638 0.079 Uiso 1 1 calc R . .
H4B H 0.8943 -0.3309 0.3237 0.079 Uiso 1 1 calc R . .
H4C H 0.9202 -0.3592 0.4311 0.079 Uiso 1 1 calc R . .
C5 C 0.79687(12) -0.2001(2) 0.6518(3) 0.0345(8) Uani 1 1 d . . .
C6 C 0.75752(12) -0.2269(2) 0.6183(3) 0.0414(9) Uani 1 1 d . . .
H6A H 0.7545 -0.2555 0.5505 0.050 Uiso 1 1 calc R . .
C7 C 0.72281(13) -0.2116(2) 0.6843(4) 0.0487(10) Uani 1 1 d . . .
H7A H 0.6967 -0.2290 0.6594 0.058 Uiso 1 1 calc R . .
C8 C 0.72646(14) -0.1709(2) 0.7860(4) 0.0512(11) Uani 1 1 d . . .
H8A H 0.7029 -0.1608 0.8297 0.061 Uiso 1 1 calc R . .
C9 C 0.76486(13) -0.1454(2) 0.8226(3) 0.0462(10) Uani 1 1 d . . .
H9A H 0.7677 -0.1186 0.8920 0.055 Uiso 1 1 calc R . .
C10 C 0.80010(12) -0.1598(2) 0.7552(3) 0.0387(9) Uani 1 1 d . . .
H10A H 0.8261 -0.1419 0.7804 0.046 Uiso 1 1 calc R . .
C11 C 0.91224(11) -0.0567(2) 0.2547(3) 0.0350(8) Uani 1 1 d . . .
C12 C 0.88979(12) 0.0104(2) 0.2256(3) 0.0407(9) Uani 1 1 d . . .
H12A H 0.8861 0.0314 0.1524 0.049 Uiso 1 1 calc R . .
C13 C 0.87345(11) 0.0415(2) 0.3275(3) 0.0358(8) Uani 1 1 d . . .
C14 C 0.93620(13) -0.1128(3) 0.1798(3) 0.0497(11) Uani 1 1 d . . .
H14A H 0.9485 -0.1543 0.2259 0.075 Uiso 1 1 calc R . .
H14B H 0.9578 -0.0838 0.1413 0.075 Uiso 1 1 calc R . .
H14C H 0.9176 -0.1363 0.1241 0.075 Uiso 1 1 calc R . .
C15 C 0.84859(11) 0.1143(2) 0.3468(3) 0.0383(9) Uani 1 1 d . . .
C16 C 0.85142(12) 0.1568(2) 0.4487(3) 0.0442(10) Uani 1 1 d . . .
H16A H 0.8694 0.1390 0.5064 0.053 Uiso 1 1 calc R . .
C17 C 0.82761(15) 0.2260(3) 0.4663(4) 0.0584(12) Uani 1 1 d . . .
H17A H 0.8298 0.2540 0.5349 0.070 Uiso 1 1 calc R . .
C18 C 0.80120(16) 0.2519(3) 0.3815(5) 0.0711(15) Uani 1 1 d . . .
H18A H 0.7852 0.2977 0.3920 0.085 Uiso 1 1 calc R . .
C19 C 0.79842(16) 0.2102(3) 0.2814(5) 0.0728(15) Uani 1 1 d . . .
H19A H 0.7802 0.2280 0.2243 0.087 Uiso 1 1 calc R . .
C20 C 0.82192(14) 0.1421(3) 0.2623(4) 0.0571(12) Uani 1 1 d . . .
H20A H 0.8197 0.1152 0.1927 0.068 Uiso 1 1 calc R . .
C21 C 0.98809(11) -0.0967(2) 0.5890(3) 0.0358(8) Uani 1 1 d . . .
C22 C 0.99214(11) -0.0501(2) 0.6848(3) 0.0389(9) Uani 1 1 d . . .
H22A H 1.0162 -0.0435 0.7291 0.047 Uiso 1 1 calc R . .
C23 C 0.95360(11) -0.0146(2) 0.7038(3) 0.0317(8) Uani 1 1 d . . .
C24 C 1.02033(12) -0.1470(3) 0.5293(4) 0.0538(11) Uani 1 1 d . . .
H24A H 1.0077 -0.1729 0.4642 0.081 Uiso 1 1 calc R . .
H24B H 1.0310 -0.1867 0.5813 0.081 Uiso 1 1 calc R . .
H24C H 1.0428 -0.1134 0.5043 0.081 Uiso 1 1 calc R . .
C25 C 0.94288(11) 0.0460(2) 0.7909(3) 0.0351(8) Uani 1 1 d . . .
C26 C 0.95719(12) 0.0377(2) 0.9013(3) 0.0425(9) Uani 1 1 d . . .
H26A H 0.9722 -0.0078 0.9221 0.051 Uiso 1 1 calc R . .
C27 C 0.94938(13) 0.0970(3) 0.9830(3) 0.0501(11) Uani 1 1 d . . .
H27A H 0.9596 0.0906 1.0573 0.060 Uiso 1 1 calc R . .
C28 C 0.92708(13) 0.1640(3) 0.9552(3) 0.0484(11) Uani 1 1 d . . .
H28A H 0.9216 0.2027 1.0104 0.058 Uiso 1 1 calc R . .
C29 C 0.91270(13) 0.1737(2) 0.8445(4) 0.0500(11) Uani 1 1 d . . .
H29A H 0.8979 0.2195 0.8238 0.060 Uiso 1 1 calc R . .
C30 C 0.92042(12) 0.1144(2) 0.7638(3) 0.0402(9) Uani 1 1 d . . .
H30A H 0.9102 0.1209 0.6895 0.048 Uiso 1 1 calc R . .
C31 C 0.60467(12) -0.0100(2) 0.0897(3) 0.0391(9) Uani 1 1 d . . .
C32 C 0.64574(12) -0.0328(2) 0.0748(3) 0.0422(9) Uani 1 1 d . . .
H32A H 0.6591 -0.0432 0.0060 0.051 Uiso 1 1 calc R . .
C33 C 0.66279(11) -0.0368(2) 0.1845(3) 0.0323(8) Uani 1 1 d . . .
C34 C 0.57201(14) 0.0034(3) 0.0014(3) 0.0609(13) Uani 1 1 d . . .
H34A H 0.5464 0.0187 0.0375 0.091 Uiso 1 1 calc R . .
H34B H 0.5677 -0.0450 -0.0414 0.091 Uiso 1 1 calc R . .
H34C H 0.5807 0.0453 -0.0494 0.091 Uiso 1 1 calc R . .
C35 C 0.70582(11) -0.0588(2) 0.2130(3) 0.0323(8) Uani 1 1 d . . .
C36 C 0.71537(12) -0.10693(19) 0.3058(3) 0.0342(8) Uani 1 1 d . . .
H36A H 0.6942 -0.1250 0.3530 0.041 Uiso 1 1 calc R . .
C37 C 0.75604(12) -0.1282(2) 0.3285(3) 0.0397(9) Uani 1 1 d . . .
H37A H 0.7623 -0.1612 0.3904 0.048 Uiso 1 1 calc R . .
C38 C 0.78806(12) -0.1004(2) 0.2592(3) 0.0403(9) Uani 1 1 d . . .
H38A H 0.8156 -0.1145 0.2756 0.048 Uiso 1 1 calc R . .
C39 C 0.77914(13) -0.0523(2) 0.1666(3) 0.0463(10) Uani 1 1 d . . .
H39A H 0.8005 -0.0337 0.1202 0.056 Uiso 1 1 calc R . .
C40 C 0.73854(12) -0.0320(2) 0.1434(3) 0.0391(9) Uani 1 1 d . . .
H40A H 0.7324 0.0001 0.0803 0.047 Uiso 1 1 calc R . .
C41 C 0.55293(11) 0.1827(2) 0.3036(3) 0.0328(8) Uani 1 1 d . . .
C42 C 0.57070(12) 0.2349(2) 0.3791(3) 0.0380(9) Uani 1 1 d . . .
H42A H 0.5660 0.2898 0.3836 0.046 Uiso 1 1 calc R . .
C43 C 0.59727(11) 0.1898(2) 0.4481(3) 0.0331(8) Uani 1 1 d . . .
C44 C 0.52322(12) 0.1993(2) 0.2097(3) 0.0458(10) Uani 1 1 d . . .
H44A H 0.5160 0.1501 0.1718 0.069 Uiso 1 1 calc R . .
H44B H 0.5358 0.2352 0.1560 0.069 Uiso 1 1 calc R . .
H44C H 0.4985 0.2233 0.2400 0.069 Uiso 1 1 calc R . .
C45 C 0.62330(11) 0.2185(2) 0.5429(3) 0.0361(8) Uani 1 1 d . . .
C46 C 0.63812(14) 0.2959(2) 0.5428(4) 0.0554(12) Uani 1 1 d . . .
H46A H 0.6316 0.3295 0.4817 0.066 Uiso 1 1 calc R . .
C47 C 0.66225(16) 0.3241(3) 0.6308(5) 0.0715(15) Uani 1 1 d . . .
H47A H 0.6717 0.3768 0.6299 0.086 Uiso 1 1 calc R . .
C48 C 0.67264(14) 0.2746(3) 0.7213(4) 0.0639(13) Uani 1 1 d . . .
H48A H 0.6895 0.2934 0.7808 0.077 Uiso 1 1 calc R . .
C49 C 0.65796(13) 0.1980(3) 0.7228(4) 0.0523(11) Uani 1 1 d . . .
H49A H 0.6646 0.1646 0.7840 0.063 Uiso 1 1 calc R . .
C50 C 0.63340(12) 0.1701(2) 0.6346(3) 0.0424(9) Uani 1 1 d . . .
H50A H 0.6234 0.1178 0.6367 0.051 Uiso 1 1 calc R . .
C51 C 0.50963(11) -0.0769(2) 0.3679(3) 0.0369(9) Uani 1 1 d . . .
C52 C 0.51376(11) -0.1293(2) 0.4576(3) 0.0364(9) Uani 1 1 d . . .
H52A H 0.4942 -0.1661 0.4832 0.044 Uiso 1 1 calc R . .
C53 C 0.55306(11) -0.11584(19) 0.5013(3) 0.0319(8) Uani 1 1 d . . .
C54 C 0.47407(12) -0.0654(3) 0.2879(4) 0.0499(11) Uani 1 1 d . . .
H54A H 0.4807 -0.0239 0.2341 0.075 Uiso 1 1 calc R . .
H54B H 0.4497 -0.0504 0.3300 0.075 Uiso 1 1 calc R . .
H54C H 0.4687 -0.1145 0.2474 0.075 Uiso 1 1 calc R . .
C55 C 0.57294(11) -0.1584(2) 0.5989(3) 0.0346(8) Uani 1 1 d . . .
C56 C 0.59508(11) -0.1181(2) 0.6811(3) 0.0393(9) Uani 1 1 d . . .
H56A H 0.5992 -0.0632 0.6745 0.047 Uiso 1 1 calc R . .
C57 C 0.61133(13) -0.1591(3) 0.7742(3) 0.0495(11) Uani 1 1 d . . .
H57A H 0.6263 -0.1315 0.8304 0.059 Uiso 1 1 calc R . .
C58 C 0.60563(14) -0.2405(3) 0.7845(4) 0.0610(13) Uani 1 1 d . . .
H58A H 0.6166 -0.2675 0.8476 0.073 Uiso 1 1 calc R . .
C59 C 0.58416(15) -0.2810(3) 0.7035(4) 0.0637(13) Uani 1 1 d . . .
H59A H 0.5807 -0.3362 0.7099 0.076 Uiso 1 1 calc R . .
C60 C 0.56730(14) -0.2404(2) 0.6106(4) 0.0525(11) Uani 1 1 d . . .
H60A H 0.5520 -0.2683 0.5555 0.063 Uiso 1 1 calc R . .
C61 C 0.80164(12) 0.0349(2) 0.7249(3) 0.0351(8) Uani 1 1 d . . .
C62 C 0.77366(11) 0.0178(2) 0.6225(3) 0.0330(8) Uani 1 1 d . . .
H62A H 0.7549 -0.0259 0.6444 0.040 Uiso 1 1 calc R . .
C63 C 0.74651(11) 0.0888(2) 0.5920(3) 0.0388(9) Uani 1 1 d . . .
H63A H 0.7333 0.1086 0.6607 0.047 Uiso 1 1 calc R . .
H63B H 0.7640 0.1314 0.5622 0.047 Uiso 1 1 calc R . .
C64 C 0.71307(11) 0.0683(2) 0.5038(3) 0.0385(9) Uani 1 1 d . . .
H64A H 0.7262 0.0513 0.4334 0.046 Uiso 1 1 calc R . .
H64B H 0.6965 0.1156 0.4871 0.046 Uiso 1 1 calc R . .

loop_
_atom_site_aniso_label
_atom_site_aniso_U_11
_atom_site_aniso_U_22
_atom_site_aniso_U_33
_atom_site_aniso_U_23
_atom_site_aniso_U_13
_atom_site_aniso_U_12
Zn1 0.0257(2) 0.0350(2) 0.02898(19) -0.00047(16) -0.00078(16) 0.00201(18)
Zn2 0.0262(2) 0.0272(2) 0.0323(2) 0.00246(16) -0.00250(16) 0.00048(17)
S1 0.0329(6) 0.0380(5) 0.0354(4) 0.0047(4) -0.0056(4) 0.0016(4)
O1 0.0242(15) 0.0566(17) 0.0357(13) -0.0144(11) 0.0010(11) -0.0040(12)
O2 0.0411(17) 0.0615(18) 0.0360(14) -0.0103(12) 0.0019(12) 0.0073(13)
O3 0.094(3) 0.083(2) 0.058(2) 0.0144(17) 0.0256(18) 0.009(2)
O4 0.070(3) 0.240(5) 0.053(2) 0.059(3) -0.0210(18) -0.054(3)
N1 0.0274(18) 0.0368(17) 0.0345(16) -0.0025(12) -0.0023(13) 0.0002(13)
N2 0.0252(17) 0.0410(18) 0.0296(14) 0.0029(12) -0.0001(12) 0.0005(14)
N3 0.0242(17) 0.0385(17) 0.0314(15) -0.0041(12) 0.0008(12) 0.0025(13)
N4 0.0318(18) 0.0363(17) 0.0329(15) -0.0024(12) 0.0004(13) 0.0032(14)
N5 0.0240(17) 0.0418(17) 0.0299(15) -0.0025(12) 0.0014(12) 0.0005(13)
N6 0.0233(17) 0.0406(18) 0.0336(15) -0.0023(12) -0.0006(13) 0.0039(13)
N7 0.0265(17) 0.0279(16) 0.0334(15) 0.0011(11) -0.0014(12) 0.0023(12)
N8 0.0274(17) 0.0255(15) 0.0377(16) 0.0007(12) -0.0018(13) 0.0007(12)
N9 0.0255(17) 0.0303(16) 0.0355(15) 0.0041(12) 0.0008(13) 0.0004(12)
N10 0.0274(17) 0.0343(16) 0.0321(14) 0.0002(12) -0.0028(12) 0.0021(13)
N11 0.0287(17) 0.0268(15) 0.0361(15) 0.0047(12) -0.0045(13) 0.0029(12)
N12 0.0279(18) 0.0282(15) 0.0398(16) 0.0001(12) -0.0058(13) -0.0007(13)
N13 0.0313(18) 0.0455(18) 0.0288(14) -0.0045(13) -0.0019(12) 0.0024(14)
B1 0.030(3) 0.038(2) 0.037(2) -0.0052(17) 0.0063(18) 0.0011(19)
B2 0.030(3) 0.029(2) 0.042(2) 0.0032(17) -0.0087(18) 0.0021(18)
C1 0.040(2) 0.037(2) 0.0372(19) -0.0011(16) -0.0046(17) 0.0045(17)
C2 0.049(3) 0.031(2) 0.042(2) 0.0021(16) -0.0026(18) -0.0045(18)
C3 0.030(2) 0.034(2) 0.0318(18) 0.0062(14) -0.0041(15) 0.0007(16)
C4 0.062(3) 0.042(2) 0.054(2) -0.0063(19) 0.004(2) 0.004(2)
C5 0.034(2) 0.0304(19) 0.0390(19) 0.0117(15) -0.0007(16) 0.0020(16)
C6 0.040(3) 0.037(2) 0.048(2) 0.0130(17) -0.0069(19) -0.0045(18)
C7 0.031(2) 0.051(3) 0.064(3) 0.020(2) -0.002(2) -0.0035(19)
C8 0.046(3) 0.049(3) 0.059(3) 0.020(2) 0.015(2) 0.010(2)
C9 0.054(3) 0.044(2) 0.040(2) 0.0116(17) 0.008(2) 0.008(2)
C10 0.036(2) 0.041(2) 0.039(2) 0.0069(16) -0.0014(17) 0.0000(17)
C11 0.026(2) 0.048(2) 0.0308(18) -0.0049(15) 0.0031(15) -0.0092(17)
C12 0.036(2) 0.057(3) 0.0289(18) 0.0073(16) -0.0007(16) -0.0105(19)
C13 0.028(2) 0.043(2) 0.0365(19) 0.0076(16) -0.0037(15) -0.0091(17)
C14 0.051(3) 0.064(3) 0.034(2) -0.0103(18) 0.0092(18) -0.009(2)
C15 0.033(2) 0.035(2) 0.047(2) 0.0127(16) 0.0008(17) -0.0051(17)
C16 0.040(3) 0.043(2) 0.050(2) 0.0057(18) 0.0051(19) -0.0093(19)
C17 0.064(3) 0.040(2) 0.071(3) 0.005(2) 0.022(3) -0.007(2)
C18 0.066(4) 0.047(3) 0.101(4) 0.026(3) 0.026(3) 0.009(3)
C19 0.066(4) 0.067(3) 0.086(4) 0.031(3) -0.006(3) 0.016(3)
C20 0.064(3) 0.052(3) 0.055(3) 0.018(2) -0.009(2) 0.005(2)
C21 0.022(2) 0.040(2) 0.045(2) 0.0006(16) 0.0004(16) 0.0043(16)
C22 0.025(2) 0.044(2) 0.047(2) -0.0011(17) -0.0102(17) 0.0003(17)
C23 0.027(2) 0.034(2) 0.0343(18) 0.0028(14) -0.0035(15) -0.0033(15)
C24 0.032(3) 0.068(3) 0.062(3) -0.013(2) -0.003(2) 0.012(2)
C25 0.029(2) 0.041(2) 0.0355(19) -0.0017(15) -0.0037(15) -0.0062(17)
C26 0.035(2) 0.052(2) 0.040(2) 0.0019(18) -0.0059(17) -0.0060(19)
C27 0.046(3) 0.068(3) 0.036(2) -0.008(2) -0.0035(18) -0.014(2)
C28 0.046(3) 0.050(3) 0.049(2) -0.0202(19) 0.006(2) -0.006(2)
C29 0.048(3) 0.037(2) 0.066(3) -0.0067(19) 0.001(2) 0.0017(19)
C30 0.033(2) 0.045(2) 0.043(2) -0.0030(17) 0.0026(17) -0.0020(18)
C31 0.042(2) 0.041(2) 0.0339(19) -0.0002(15) -0.0027(16) 0.0000(18)
C32 0.045(3) 0.049(2) 0.0322(19) -0.0073(17) 0.0008(17) 0.0072(19)
C33 0.036(2) 0.0275(18) 0.0338(18) 0.0003(14) 0.0053(15) -0.0001(16)
C34 0.066(3) 0.083(3) 0.034(2) -0.004(2) -0.012(2) 0.016(3)
C35 0.033(2) 0.0283(19) 0.0355(18) -0.0053(14) 0.0028(16) 0.0003(15)
C36 0.037(2) 0.0272(19) 0.0390(19) -0.0033(15) 0.0055(16) 0.0000(16)
C37 0.041(3) 0.032(2) 0.046(2) -0.0050(16) -0.0062(18) 0.0056(17)
C38 0.030(2) 0.039(2) 0.052(2) -0.0135(18) -0.0041(18) 0.0049(17)
C39 0.038(3) 0.048(3) 0.052(2) -0.0083(19) 0.0115(19) -0.0010(19)
C40 0.039(3) 0.040(2) 0.039(2) -0.0015(16) 0.0071(17) 0.0004(18)
C41 0.024(2) 0.033(2) 0.041(2) 0.0098(15) 0.0060(15) 0.0068(15)
C42 0.039(2) 0.0222(18) 0.053(2) 0.0029(16) 0.0074(18) 0.0026(16)
C43 0.032(2) 0.0259(18) 0.042(2) 0.0001(15) 0.0076(16) -0.0007(15)
C44 0.044(3) 0.042(2) 0.050(2) 0.0110(18) -0.0060(19) 0.0115(19)
C45 0.029(2) 0.030(2) 0.050(2) -0.0105(16) 0.0053(17) -0.0003(16)
C46 0.057(3) 0.037(2) 0.072(3) -0.009(2) -0.009(2) -0.001(2)
C47 0.075(4) 0.038(3) 0.101(4) -0.024(3) -0.013(3) -0.008(2)
C48 0.046(3) 0.069(3) 0.076(3) -0.035(3) -0.012(2) 0.009(2)
C49 0.052(3) 0.054(3) 0.051(2) -0.017(2) 0.000(2) 0.011(2)
C50 0.039(2) 0.042(2) 0.046(2) -0.0122(17) 0.0013(18) 0.0051(18)
C51 0.030(2) 0.035(2) 0.046(2) -0.0083(16) 0.0005(17) -0.0011(17)
C52 0.034(2) 0.032(2) 0.043(2) -0.0030(16) 0.0088(17) -0.0093(16)
C53 0.032(2) 0.0245(18) 0.0399(19) -0.0039(14) 0.0067(16) -0.0022(15)
C54 0.025(2) 0.056(3) 0.068(3) 0.000(2) -0.004(2) -0.0078(19)
C55 0.033(2) 0.0275(19) 0.043(2) 0.0038(15) 0.0116(16) -0.0010(16)
C56 0.037(2) 0.039(2) 0.042(2) 0.0027(16) 0.0008(17) 0.0049(17)
C57 0.042(3) 0.063(3) 0.043(2) 0.0067(19) -0.0002(19) 0.009(2)
C58 0.048(3) 0.078(4) 0.058(3) 0.027(3) 0.011(2) 0.020(3)
C59 0.074(4) 0.037(2) 0.081(3) 0.026(2) 0.019(3) 0.010(2)
C60 0.060(3) 0.038(2) 0.060(3) 0.0040(19) 0.011(2) -0.004(2)
C61 0.037(2) 0.035(2) 0.0339(18) -0.0059(15) -0.0011(16) 0.0035(17)
C62 0.027(2) 0.042(2) 0.0300(17) -0.0009(14) -0.0042(14) 0.0019(16)
C63 0.034(2) 0.038(2) 0.044(2) -0.0013(16) -0.0022(17) -0.0048(17)
C64 0.034(2) 0.037(2) 0.044(2) 0.0058(16) -0.0017(17) 0.0027(17)

loop_
_atom_type_symbol
_atom_type_description
_atom_type_scat_dispersion_real
_atom_type_scat_dispersion_imag
_atom_type_scat_source
C C 0.0033 0.0016 'International Tables Vol C Tables 4.2.6.8 and 6.1.1.4'
H H 0.0000 0.0000 'International Tables Vol C Tables 4.2.6.8 and 6.1.1.4'
B B 0.0013 0.0007 'International Tables Vol C Tables 4.2.6.8 and 6.1.1.4'
N N 0.0061 0.0033 'International Tables Vol C Tables 4.2.6.8 and 6.1.1.4'
O O 0.0106 0.0060 'International Tables Vol C Tables 4.2.6.8 and 6.1.1.4'
S S 0.1246 0.1234 'International Tables Vol C Tables 4.2.6.8 and 6.1.1.4'
Zn Zn 0.2839 1.4301 'International Tables Vol C Tables 4.2.6.8 and 6.1.1.4'

loop_
_geom_angle_atom_site_label_1
_geom_angle_atom_site_label_2
_geom_angle_atom_site_label_3
_geom_angle
_geom_angle_site_symmetry_1
_geom_angle_site_symmetry_3
_geom_angle_publ_flag
O1 Zn1 N1 124.15(11) . . y
O1 Zn1 N2 138.45(11) . . y
N1 Zn1 N2 97.14(11) . . y
O1 Zn1 N3 100.35(10) . . y
N1 Zn1 N3 89.02(11) . . y
N2 Zn1 N3 83.17(11) . . y
O1 Zn1 N13 79.07(10) . . y
N1 Zn1 N13 97.24(11) . . y
N2 Zn1 N13 92.51(11) . . y
N3 Zn1 N13 172.81(11) . . y
N9 Zn2 N7 92.77(11) . . y
N9 Zn2 N8 91.95(11) . . y
N7 Zn2 N8 95.64(10) . . y
N9 Zn2 S1 124.00(8) . . y
N7 Zn2 S1 121.76(8) . . y
N8 Zn2 S1 122.60(8) . . y
C64 S1 Zn2 98.71(11) . . y
C61 O1 Zn1 120.0(2) . . y
C3 N1 N4 107.7(3) . . y
C3 N1 Zn1 135.5(2) . . y
N4 N1 Zn1 115.0(2) . . y
C13 N2 N5 106.5(3) . . y
C13 N2 Zn1 136.2(2) . . y
N5 N2 Zn1 113.26(19) . . y
C23 N3 N6 106.1(3) . . y
C23 N3 Zn1 141.0(2) . . y
N6 N3 Zn1 112.57(19) . . y
C1 N4 N1 109.5(3) . . y
C1 N4 B1 130.4(3) . . y
N1 N4 B1 120.1(3) . . y
C11 N5 N2 110.3(3) . . y
C11 N5 B1 129.7(3) . . y
N2 N5 B1 119.9(3) . . y
C21 N6 N3 110.4(3) . . y
C21 N6 B1 128.0(3) . . y
N3 N6 B1 121.6(3) . . y
C33 N7 N10 107.2(3) . . y
C33 N7 Zn2 141.0(2) . . y
N10 N7 Zn2 111.5(2) . . y
C43 N8 N11 106.4(3) . . y
C43 N8 Zn2 141.7(2) . . y
N11 N8 Zn2 110.83(19) . . y
C53 N9 N12 106.6(3) . . y
C53 N9 Zn2 142.1(2) . . y
N12 N9 Zn2 111.3(2) . . y
C31 N10 N7 108.8(3) . . y
C31 N10 B2 131.0(3) . . y
N7 N10 B2 120.1(3) . . y
C41 N11 N8 109.8(3) . . y
C41 N11 B2 129.8(3) . . y
N8 N11 B2 120.4(3) . . y
C51 N12 N9 108.7(3) . . y
C51 N12 B2 130.3(3) . . y
N9 N12 B2 120.8(3) . . y
C62 N13 Zn1 110.69(19) . . y
N6 B1 N5 108.7(3) . . y
N6 B1 N4 109.2(3) . . y
N5 B1 N4 109.0(3) . . y
N11 B2 N12 109.6(3) . . y
N11 B2 N10 109.7(3) . . y
N12 B2 N10 110.3(3) . . y
N4 C1 C2 107.7(3) . . y
N4 C1 C4 123.1(3) . . y
C2 C1 C4 129.2(3) . . y
C1 C2 C3 106.4(3) . . y
N1 C3 C2 108.8(3) . . y
N1 C3 C5 121.3(3) . . y
C2 C3 C5 129.9(3) . . y
C10 C5 C6 117.4(4) . . y
C10 C5 C3 121.3(3) . . y
C6 C5 C3 121.3(3) . . y
C7 C6 C5 121.1(4) . . y
C8 C7 C6 120.8(4) . . y
C9 C8 C7 119.5(4) . . y
C8 C9 C10 119.8(4) . . y
C5 C10 C9 121.3(4) . . y
N5 C11 C12 106.9(3) . . y
N5 C11 C14 123.6(3) . . y
C12 C11 C14 129.5(3) . . y
C11 C12 C13 106.9(3) . . y
N2 C13 C12 109.3(3) . . y
N2 C13 C15 120.7(3) . . y
C12 C13 C15 129.9(3) . . y
C20 C15 C16 118.5(4) . . y
C20 C15 C13 120.0(4) . . y
C16 C15 C13 121.6(3) . . y
C15 C16 C17 121.1(4) . . y
C18 C17 C16 119.3(5) . . y
C19 C18 C17 119.6(5) . . y
C18 C19 C20 121.9(5) . . y
C15 C20 C19 119.6(5) . . y
N6 C21 C22 107.0(3) . . y
N6 C21 C24 123.5(3) . . y
C22 C21 C24 129.5(3) . . y
C21 C22 C23 107.3(3) . . y
N3 C23 C22 109.1(3) . . y
N3 C23 C25 122.7(3) . . y
C22 C23 C25 128.0(3) . . y
C26 C25 C30 117.8(3) . . y
C26 C25 C23 120.0(3) . . y
C30 C25 C23 122.1(3) . . y
C25 C26 C27 120.6(4) . . y
C28 C27 C26 121.0(4) . . y
C27 C28 C29 119.2(4) . . y
C28 C29 C30 119.5(4) . . y
C25 C30 C29 121.9(4) . . y
N10 C31 C32 109.0(3) . . y
N10 C31 C34 122.7(4) . . y
C32 C31 C34 128.4(3) . . y
C31 C32 C33 105.1(3) . . y
N7 C33 C32 109.9(3) . . y
N7 C33 C35 124.5(3) . . y
C32 C33 C35 125.6(3) . . y
C36 C35 C40 118.6(3) . . y
C36 C35 C33 121.7(3) . . y
C40 C35 C33 119.7(3) . . y
C37 C36 C35 120.2(3) . . y
C36 C37 C38 120.3(4) . . y
C39 C38 C37 120.3(4) . . y
C40 C39 C38 119.2(4) . . y
C39 C40 C35 121.3(4) . . y
N11 C41 C42 108.2(3) . . y
N11 C41 C44 123.1(3) . . y
C42 C41 C44 128.7(3) . . y
C41 C42 C43 106.2(3) . . y
N8 C43 C42 109.5(3) . . y
N8 C43 C45 123.4(3) . . y
C42 C43 C45 127.1(3) . . y
C50 C45 C46 118.2(4) . . y
C50 C45 C43 121.6(3) . . y
C46 C45 C43 120.1(4) . . y
C47 C46 C45 121.1(4) . . y
C46 C47 C48 120.0(4) . . y
C49 C48 C47 119.5(4) . . y
C48 C49 C50 120.3(4) . . y
C49 C50 C45 120.8(4) . . y
N12 C51 C52 108.9(3) . . y
N12 C51 C54 121.7(3) . . y
C52 C51 C54 129.3(4) . . y
C53 C52 C51 105.0(3) . . y
N9 C53 C52 110.7(3) . . y
N9 C53 C55 123.0(3) . . y
C52 C53 C55 126.3(3) . . y
C56 C55 C60 118.9(4) . . y
C56 C55 C53 121.4(3) . . y
C60 C55 C53 119.6(3) . . y
C55 C56 C57 119.9(4) . . y
C58 C57 C56 120.6(4) . . y
C59 C58 C57 120.2(4) . . y
C58 C59 C60 119.7(4) . . y
C55 C60 C59 120.8(4) . . y
O2 C61 O1 125.1(3) . . y
O2 C61 C62 116.7(3) . . y
O1 C61 C62 118.1(3) . . y
N13 C62 C63 113.2(3) . . y
N13 C62 C61 110.2(3) . . y
C63 C62 C61 111.8(3) . . y
C64 C63 C62 112.5(3) . . y
C63 C64 S1 111.1(2) . . y

loop_
_geom_bond_atom_site_label_1
_geom_bond_atom_site_label_2
_geom_bond_distance
_geom_bond_site_symmetry_2
_geom_bond_publ_flag
Zn1 O1 1.985(2) . y
Zn1 N1 2.052(3) . y
Zn1 N2 2.106(3) . y
Zn1 N3 2.127(3) . y
Zn1 N13 2.143(3) . y
Zn2 N9 2.037(3) . y
Zn2 N7 2.059(3) . y
Zn2 N8 2.081(3) . y
Zn2 S1 2.1833(11) . y
S1 C64 1.834(4) . y
O1 C61 1.255(4) . y
O2 C61 1.254(4) . y
N1 C3 1.344(4) . y
N1 N4 1.378(4) . y
N2 C13 1.337(4) . y
N2 N5 1.378(4) . y
N3 C23 1.332(4) . y
N3 N6 1.386(4) . y
N4 C1 1.355(4) . y
N4 B1 1.546(5) . y
N5 C11 1.359(4) . y
N5 B1 1.537(5) . y
N6 C21 1.332(4) . y
N6 B1 1.533(5) . y
N7 C33 1.355(4) . y
N7 N10 1.361(4) . y
N8 C43 1.348(4) . y
N8 N11 1.358(4) . y
N9 C53 1.339(4) . y
N9 N12 1.360(4) . y
N10 C31 1.359(4) . y
N10 B2 1.550(5) . y
N11 C41 1.349(4) . y
N11 B2 1.538(5) . y
N12 C51 1.346(4) . y
N12 B2 1.552(5) . y
N13 C62 1.479(4) . y
C1 C2 1.390(5) . y
C1 C4 1.510(5) . y
C2 C3 1.406(5) . y
C3 C5 1.479(5) . y
C5 C10 1.385(5) . y
C5 C6 1.388(5) . y
C6 C7 1.383(5) . y
C7 C8 1.372(6) . y
C8 C9 1.365(5) . y
C9 C10 1.404(5) . y
C11 C12 1.372(5) . y
C11 C14 1.499(5) . y
C12 C13 1.404(5) . y
C13 C15 1.473(5) . y
C15 C20 1.378(5) . y
C15 C16 1.387(5) . y
C16 C17 1.400(6) . y
C17 C18 1.365(6) . y
C18 C19 1.363(7) . y
C19 C20 1.383(6) . y
C21 C22 1.369(5) . y
C21 C24 1.508(5) . y
C22 C23 1.389(5) . y
C23 C25 1.478(5) . y
C25 C26 1.370(5) . y
C25 C30 1.384(5) . y
C26 C27 1.399(5) . y
C27 C28 1.364(6) . y
C28 C29 1.378(5) . y
C29 C30 1.390(5) . y
C31 C32 1.382(5) . y
C31 C34 1.477(5) . y
C32 C33 1.389(5) . y
C33 C35 1.460(5) . y
C35 C36 1.380(5) . y
C35 C40 1.406(5) . y
C36 C37 1.372(5) . y
C37 C38 1.393(5) . y
C38 C39 1.375(5) . y
C39 C40 1.367(5) . y
C41 C42 1.360(5) . y
C41 C44 1.469(5) . y
C42 C43 1.387(5) . y
C43 C45 1.458(5) . y
C45 C50 1.378(5) . y
C45 C46 1.377(5) . y
C46 C47 1.362(6) . y
C47 C48 1.379(7) . y
C48 C49 1.363(6) . y
C49 C50 1.371(5) . y
C51 C52 1.371(5) . y
C51 C54 1.477(5) . y
C52 C53 1.371(5) . y
C53 C55 1.481(5) . y
C55 C56 1.363(5) . y
C55 C60 1.387(5) . y
C56 C57 1.382(5) . y
C57 C58 1.375(6) . y
C58 C59 1.346(6) . y
C59 C60 1.384(6) . y
C61 C62 1.513(5) . y
C62 C63 1.511(5) . y
C63 C64 1.516(5) . y

loop_
_cod_changelog_entry_id
_cod_changelog_entry_author
_cod_changelog_entry_date
_cod_changelog_entry_text
1 'Vaitkus, Antanas' 2024-11-15T14:40:08+02:00
;
 Removed multiple data items that had the 'Y' placeholder value.
;
